data_4515476
loop_
_publ_author_name
'Tang, Bin'
'Hu, Xiaoyan'
'Liu, Chunli'
'Jiang, Tao'
'Alam, Fakhre'
'Chen, Yanhui'

_publ_section_title
;
 Tandem Cyclization/Hydroarylation of \a,\w-Dienes Triggered by
 Scandium-Catalyzed C--H Activation
;
_journal_issue 1
_journal_name_full 'ACS Catalysis'
_journal_page_first 599
_journal_paper_doi 10.1021/acscatal.8b04713
_journal_volume 9
_journal_year 2018
_chemical_formula_sum 'C27 H29 N'
_chemical_formula_weight 367.51
_space_group_IT_number 2
_space_group_name_Hall '-P 1'
_space_group_name_H-M_alt 'P -1'
_symmetry_cell_setting triclinic
_symmetry_space_group_name_H-M 'P -1'
_atom_sites_solution_hydrogens geom
_atom_sites_solution_primary direct
_atom_sites_solution_secondary difmap
_audit_creation_method SHELXL-97
_cell_angle_alpha 109.84(3)
_cell_angle_beta 99.23(3)
_cell_angle_gamma 93.29(3)
_cell_formula_units_Z 2
_cell_length_a 8.9763(18)
_cell_length_b 10.840(2)
_cell_length_c 11.572(2)
_cell_measurement_reflns_used 6927
_cell_measurement_temperature 128.15
_cell_measurement_theta_max 32.8220
_cell_measurement_theta_min 1.9320
_cell_volume 1037.8(4)
_computing_cell_refinement 'Bruker XSCANS'
_computing_data_collection 'Bruker XSCANS'
_computing_data_reduction 'Bruker SHELXTL'
_computing_molecular_graphics 'Bruker SHELXTL'
_computing_publication_material 'Bruker SHELXTL'
_computing_structure_refinement 'SHELXL-97 (Sheldrick, 1997)'
_computing_structure_solution 'SHELXS-97 (Sheldrick, 1990)'
_diffrn_ambient_temperature 128.15
_diffrn_measured_fraction_theta_full 0.999
_diffrn_measured_fraction_theta_max 0.999
_diffrn_measurement_device_type 'Rigaku Saturn 70'
_diffrn_measurement_method '\w scans'
_diffrn_radiation_monochromator graphite
_diffrn_radiation_source 'fine-focus sealed tube'
_diffrn_radiation_type MoK\a
_diffrn_radiation_wavelength 0.71073
_diffrn_reflns_av_R_equivalents 0.0371
_diffrn_reflns_av_sigmaI/netI 0.0398
_diffrn_reflns_limit_h_max 11
_diffrn_reflns_limit_h_min -11
_diffrn_reflns_limit_k_max 13
_diffrn_reflns_limit_k_min -13
_diffrn_reflns_limit_l_max 14
_diffrn_reflns_limit_l_min -14
_diffrn_reflns_number 10790
_diffrn_reflns_theta_full 26.00
_diffrn_reflns_theta_max 26.00
_diffrn_reflns_theta_min 1.91
_exptl_absorpt_coefficient_mu 0.067
_exptl_absorpt_correction_T_max 1.00000
_exptl_absorpt_correction_T_min 0.50393
_exptl_absorpt_correction_type multi-scan
_exptl_absorpt_process_details 'REQAB (Rigaku, 1998)'
_exptl_crystal_colour Colorless
_exptl_crystal_density_diffrn 1.176
_exptl_crystal_density_method 'not measured'
_exptl_crystal_description prism
_exptl_crystal_F_000 396
_exptl_crystal_size_max 0.32
_exptl_crystal_size_mid 0.22
_exptl_crystal_size_min 0.12
_refine_diff_density_max 0.294
_refine_diff_density_min -0.212
_refine_diff_density_rms 0.043
_refine_ls_extinction_method none
_refine_ls_goodness_of_fit_ref 1.034
_refine_ls_hydrogen_treatment mixed
_refine_ls_matrix_type full
_refine_ls_number_parameters 253
_refine_ls_number_reflns 4078
_refine_ls_number_restraints 0
_refine_ls_restrained_S_all 1.034
_refine_ls_R_factor_all 0.0592
_refine_ls_R_factor_gt 0.0468
_refine_ls_shift/su_max 0.000
_refine_ls_shift/su_mean 0.000
_refine_ls_structure_factor_coef Fsqd
_refine_ls_weighting_details 'calc w=1/[\s^2^(Fo^2^)+(0.0651P)^2^+0.2774P] where P=(Fo^2^+2Fc^2^)/3'
_refine_ls_weighting_scheme calc
_refine_ls_wR_factor_gt 0.1196
_refine_ls_wR_factor_ref 0.1363
_reflns_number_gt 3304
_reflns_number_total 4078
_reflns_threshold_expression >2sigma(I)
_cod_data_source_file cs8b04713_si_004.cif
_cod_data_source_block 1
_cod_original_sg_symbol_H-M P-1
_cod_database_code 4515476

loop_
_symmetry_equiv_pos_as_xyz
'x, y, z'
'-x, -y, -z'

loop_
_atom_site_label
_atom_site_type_symbol
_atom_site_fract_x
_atom_site_fract_y
_atom_site_fract_z
_atom_site_U_iso_or_equiv
_atom_site_adp_type
_atom_site_occupancy
_atom_site_symmetry_multiplicity
_atom_site_calc_flag
_atom_site_refinement_flags
N1 N 0.59742(15) 1.06824(13) 0.87452(12) 0.0291(3) Uani 1 1 d .
C1 C 0.71483(17) 1.04880(14) 0.80183(13) 0.0240(3) Uani 1 1 d .
C2 C 0.81942(17) 0.96004(14) 0.81446(13) 0.0225(3) Uani 1 1 d .
C3 C 0.93616(18) 0.94760(15) 0.74751(14) 0.0260(3) Uani 1 1 d .
H3A H 1.0084 0.8921 0.7577 0.031 Uiso 1 1 calc R
C4 C 0.94972(19) 1.01458(15) 0.66584(14) 0.0294(4) Uani 1 1 d .
H4A H 1.0301 1.0047 0.6230 0.035 Uiso 1 1 calc R
C5 C 0.84187(19) 1.09621(16) 0.64924(14) 0.0312(4) Uani 1 1 d .
H5A H 0.8470 1.1391 0.5925 0.037 Uiso 1 1 calc R
C6 C 0.72610(19) 1.11397(16) 0.71738(15) 0.0293(4) Uani 1 1 d .
H6A H 0.6548 1.1701 0.7068 0.035 Uiso 1 1 calc R
C7 C 0.80635(18) 0.87735(14) 0.89592(14) 0.0246(3) Uani 1 1 d .
H7A H 0.7080 0.8841 0.9207 0.030 Uiso 1 1 calc R
H7B H 0.8835 0.9148 0.9715 0.030 Uiso 1 1 calc R
C8 C 0.82333(17) 0.73162(14) 0.83550(13) 0.0223(3) Uani 1 1 d .
H8A H 0.9204 0.7249 0.8067 0.027 Uiso 1 1 calc R
C9 C 0.82019(18) 0.65302(15) 0.92334(14) 0.0253(3) Uani 1 1 d .
H9A H 0.7315 0.6714 0.9632 0.030 Uiso 1 1 calc R
C10 C 0.79384(18) 0.51057(15) 0.83249(14) 0.0257(3) Uani 1 1 d .
H10A H 0.7514 0.4526 0.8701 0.031 Uiso 1 1 calc R
H10B H 0.8887 0.4814 0.8097 0.031 Uiso 1 1 calc R
C11 C 0.68006(17) 0.50910(14) 0.71504(14) 0.0238(3) Uani 1 1 d .
C12 C 0.69633(19) 0.65664(15) 0.72386(14) 0.0282(4) Uani 1 1 d .
H12A H 0.7216 0.6630 0.6475 0.034 Uiso 1 1 calc R
H12B H 0.6016 0.6935 0.7359 0.034 Uiso 1 1 calc R
C13 C 0.71251(17) 0.41224(14) 0.59477(14) 0.0243(3) Uani 1 1 d .
C14 C 0.8431(2) 0.40986(16) 0.54545(16) 0.0330(4) Uani 1 1 d .
H14A H 0.9259 0.4739 0.5868 0.040 Uiso 1 1 calc R
C15 C 0.8489(2) 0.31007(18) 0.43297(17) 0.0393(4) Uani 1 1 d .
H15A H 0.9362 0.3077 0.3988 0.047 Uiso 1 1 calc R
C16 C 0.7261(2) 0.21446(17) 0.37159(15) 0.0372(4) Uani 1 1 d .
H16A H 0.7314 0.1489 0.2962 0.045 Uiso 1 1 calc R
C17 C 0.5954(2) 0.21500(16) 0.42092(15) 0.0322(4) Uani 1 1 d .
H17A H 0.5135 0.1498 0.3800 0.039 Uiso 1 1 calc R
C18 C 0.58874(17) 0.31500(15) 0.53306(14) 0.0252(3) Uani 1 1 d .
C19 C 0.46777(17) 0.34209(15) 0.60636(14) 0.0264(3) Uani 1 1 d .
C20 C 0.51898(17) 0.45606(15) 0.71218(15) 0.0271(3) Uani 1 1 d .
C21 C 0.4259(2) 0.50417(18) 0.79742(18) 0.0406(4) Uani 1 1 d .
H21A H 0.4595 0.5797 0.8678 0.049 Uiso 1 1 calc R
C22 C 0.2811(2) 0.4380(2) 0.7764(2) 0.0514(5) Uani 1 1 d .
H22A H 0.2174 0.4701 0.8329 0.062 Uiso 1 1 calc R
C23 C 0.2308(2) 0.3251(2) 0.6723(2) 0.0482(5) Uani 1 1 d .
H23A H 0.1339 0.2818 0.6600 0.058 Uiso 1 1 calc R
C24 C 0.32335(19) 0.27568(17) 0.58618(18) 0.0372(4) Uani 1 1 d .
H24A H 0.2895 0.1997 0.5163 0.045 Uiso 1 1 calc R
C25 C 0.9608(2) 0.68330(16) 1.02446(15) 0.0340(4) Uani 1 1 d .
H25A H 0.9502 0.6306 1.0753 0.051 Uiso 1 1 calc R
H25B H 0.9731 0.7752 1.0757 0.051 Uiso 1 1 calc R
H25C H 1.0483 0.6634 0.9866 0.051 Uiso 1 1 calc R
C26 C 0.6538(2) 1.13710(17) 1.00857(15) 0.0353(4) Uani 1 1 d .
H26A H 0.7383 1.0970 1.0362 0.053 Uiso 1 1 calc R
H26B H 0.5741 1.1313 1.0535 0.053 Uiso 1 1 calc R
H26C H 0.6859 1.2282 1.0240 0.053 Uiso 1 1 calc R
C27 C 0.4688(2) 1.12845(19) 0.83152(19) 0.0409(4) Uani 1 1 d .
H27A H 0.4325 1.0828 0.7435 0.061 Uiso 1 1 calc R
H27B H 0.5005 1.2196 0.8467 0.061 Uiso 1 1 calc R
H27C H 0.3888 1.1226 0.8761 0.061 Uiso 1 1 calc R

loop_
_atom_site_aniso_label
_atom_site_aniso_U_11
_atom_site_aniso_U_22
_atom_site_aniso_U_33
_atom_site_aniso_U_23
_atom_site_aniso_U_13
_atom_site_aniso_U_12
N1 0.0289(7) 0.0266(7) 0.0337(7) 0.0109(6) 0.0095(6) 0.0076(6)
C1 0.0247(8) 0.0194(7) 0.0249(7) 0.0058(6) 0.0020(6) -0.0015(6)
C2 0.0264(8) 0.0154(7) 0.0222(7) 0.0042(6) 0.0019(6) -0.0010(6)
C3 0.0290(8) 0.0202(8) 0.0270(8) 0.0057(6) 0.0057(6) 0.0035(6)
C4 0.0337(9) 0.0272(8) 0.0276(8) 0.0083(7) 0.0107(7) -0.0001(7)
C5 0.0392(10) 0.0291(9) 0.0273(8) 0.0141(7) 0.0044(7) -0.0012(7)
C6 0.0322(9) 0.0239(8) 0.0320(8) 0.0121(7) 0.0023(7) 0.0028(7)
C7 0.0289(8) 0.0202(8) 0.0244(7) 0.0079(6) 0.0048(6) 0.0015(6)
C8 0.0247(8) 0.0191(7) 0.0237(7) 0.0087(6) 0.0037(6) 0.0032(6)
C9 0.0283(8) 0.0222(8) 0.0256(8) 0.0097(6) 0.0032(6) 0.0025(6)
C10 0.0278(8) 0.0207(8) 0.0284(8) 0.0106(6) 0.0007(6) 0.0035(6)
C11 0.0244(8) 0.0195(7) 0.0259(7) 0.0073(6) 0.0014(6) 0.0028(6)
C12 0.0341(9) 0.0200(8) 0.0281(8) 0.0091(6) -0.0026(7) 0.0040(7)
C13 0.0284(8) 0.0197(7) 0.0258(8) 0.0104(6) 0.0023(6) 0.0033(6)
C14 0.0354(9) 0.0260(8) 0.0381(9) 0.0109(7) 0.0104(7) 0.0002(7)
C15 0.0478(11) 0.0364(10) 0.0399(10) 0.0152(8) 0.0211(8) 0.0073(8)
C16 0.0526(11) 0.0315(9) 0.0257(8) 0.0069(7) 0.0084(8) 0.0091(8)
C17 0.0372(9) 0.0253(8) 0.0277(8) 0.0068(7) -0.0060(7) 0.0028(7)
C18 0.0283(8) 0.0208(7) 0.0256(8) 0.0103(6) -0.0023(6) 0.0037(6)
C19 0.0229(8) 0.0232(8) 0.0324(8) 0.0122(7) -0.0022(6) 0.0028(6)
C20 0.0250(8) 0.0224(8) 0.0339(8) 0.0110(7) 0.0027(6) 0.0051(6)
C21 0.0335(10) 0.0348(10) 0.0500(11) 0.0079(8) 0.0127(8) 0.0064(8)
C22 0.0350(11) 0.0477(12) 0.0738(14) 0.0178(11) 0.0238(10) 0.0107(9)
C23 0.0238(9) 0.0456(12) 0.0783(14) 0.0273(11) 0.0082(9) 0.0004(8)
C24 0.0267(9) 0.0308(9) 0.0514(11) 0.0170(8) -0.0033(8) -0.0024(7)
C25 0.0417(10) 0.0272(9) 0.0304(8) 0.0124(7) -0.0053(7) 0.0024(7)
C26 0.0417(10) 0.0301(9) 0.0334(9) 0.0058(7) 0.0159(8) 0.0075(8)
C27 0.0356(10) 0.0377(10) 0.0555(11) 0.0196(9) 0.0151(9) 0.0146(8)

loop_
_atom_type_symbol
_atom_type_description
_atom_type_scat_dispersion_real
_atom_type_scat_dispersion_imag
_atom_type_scat_source
C C 0.0033 0.0016 'International Tables Vol C Tables 4.2.6.8 and 6.1.1.4'
H H 0.0000 0.0000 'International Tables Vol C Tables 4.2.6.8 and 6.1.1.4'
N N 0.0061 0.0033 'International Tables Vol C Tables 4.2.6.8 and 6.1.1.4'

loop_
_geom_angle_atom_site_label_1
_geom_angle_atom_site_label_2
_geom_angle_atom_site_label_3
_geom_angle
C1 N1 C27 115.81(13)
C1 N1 C26 113.58(13)
C27 N1 C26 109.95(14)
C6 C1 C2 119.47(14)
C6 C1 N1 121.57(14)
C2 C1 N1 118.95(13)
C3 C2 C1 117.82(14)
C3 C2 C7 119.78(13)
C1 C2 C7 122.39(13)
C2 C3 C4 122.73(15)
C2 C3 H3A 118.6
C4 C3 H3A 118.6
C5 C4 C3 118.93(15)
C5 C4 H4A 120.5
C3 C4 H4A 120.5
C4 C5 C6 119.87(14)
C4 C5 H5A 120.1
C6 C5 H5A 120.1
C5 C6 C1 121.04(15)
C5 C6 H6A 119.5
C1 C6 H6A 119.5
C2 C7 C8 115.44(12)
C2 C7 H7A 108.4
C8 C7 H7A 108.4
C2 C7 H7B 108.4
C8 C7 H7B 108.4
H7A C7 H7B 107.5
C7 C8 C12 113.69(12)
C7 C8 C9 114.00(12)
C12 C8 C9 103.78(12)
C7 C8 H8A 108.4
C12 C8 H8A 108.4
C9 C8 H8A 108.4
C25 C9 C10 113.85(13)
C25 C9 C8 114.46(13)
C10 C9 C8 102.40(12)
C25 C9 H9A 108.6
C10 C9 H9A 108.6
C8 C9 H9A 108.6
C9 C10 C11 106.20(12)
C9 C10 H10A 110.5
C11 C10 H10A 110.5
C9 C10 H10B 110.5
C11 C10 H10B 110.5
H10A C10 H10B 108.7
C13 C11 C20 101.38(13)
C13 C11 C10 112.22(12)
C20 C11 C10 112.64(12)
C13 C11 C12 114.34(12)
C20 C11 C12 113.20(13)
C10 C11 C12 103.46(12)
C8 C12 C11 107.23(12)
C8 C12 H12A 110.3
C11 C12 H12A 110.3
C8 C12 H12B 110.3
C11 C12 H12B 110.3
H12A C12 H12B 108.5
C14 C13 C18 120.35(15)
C14 C13 C11 128.61(15)
C18 C13 C11 111.03(14)
C13 C14 C15 119.01(17)
C13 C14 H14A 120.5
C15 C14 H14A 120.5
C16 C15 C14 120.59(17)
C16 C15 H15A 119.7
C14 C15 H15A 119.7
C15 C16 C17 120.87(16)
C15 C16 H16A 119.6
C17 C16 H16A 119.6
C16 C17 C18 118.74(16)
C16 C17 H17A 120.6
C18 C17 H17A 120.6
C17 C18 C13 120.42(15)
C17 C18 C19 131.22(15)
C13 C18 C19 108.36(13)
C24 C19 C20 120.56(16)
C24 C19 C18 131.14(15)
C20 C19 C18 108.29(14)
C21 C20 C19 120.23(15)
C21 C20 C11 128.86(15)
C19 C20 C11 110.91(14)
C20 C21 C22 119.02(18)
C20 C21 H21A 120.5
C22 C21 H21A 120.5
C23 C22 C21 120.79(19)
C23 C22 H22A 119.6
C21 C22 H22A 119.6
C22 C23 C24 120.70(17)
C22 C23 H23A 119.7
C24 C23 H23A 119.6
C23 C24 C19 118.69(17)
C23 C24 H24A 120.7
C19 C24 H24A 120.7
C9 C25 H25A 109.5
C9 C25 H25B 109.5
H25A C25 H25B 109.5
C9 C25 H25C 109.5
H25A C25 H25C 109.5
H25B C25 H25C 109.5
N1 C26 H26A 109.5
N1 C26 H26B 109.5
H26A C26 H26B 109.5
N1 C26 H26C 109.5
H26A C26 H26C 109.5
H26B C26 H26C 109.5
N1 C27 H27A 109.5
N1 C27 H27B 109.5
H27A C27 H27B 109.5
N1 C27 H27C 109.5
H27A C27 H27C 109.5
H27B C27 H27C 109.5

loop_
_geom_bond_atom_site_label_1
_geom_bond_atom_site_label_2
_geom_bond_distance
N1 C1 1.433(2)
N1 C27 1.459(2)
N1 C26 1.462(2)
C1 C6 1.399(2)
C1 C2 1.408(2)
C2 C3 1.386(2)
C2 C7 1.518(2)
C3 C4 1.388(2)
C3 H3A 0.9300
C4 C5 1.382(2)
C4 H4A 0.9300
C5 C6 1.386(2)
C5 H5A 0.9300
C6 H6A 0.9300
C7 C8 1.523(2)
C7 H7A 0.9700
C7 H7B 0.9700
C8 C12 1.529(2)
C8 C9 1.534(2)
C8 H8A 0.9800
C9 C25 1.512(2)
C9 C10 1.524(2)
C9 H9A 0.9800
C10 C11 1.558(2)
C10 H10A 0.9700
C10 H10B 0.9700
C11 C13 1.516(2)
C11 C20 1.516(2)
C11 C12 1.564(2)
C12 H12A 0.9700
C12 H12B 0.9700
C13 C14 1.382(2)
C13 C18 1.398(2)
C14 C15 1.393(2)
C14 H14A 0.9300
C15 C16 1.383(3)
C15 H15A 0.9300
C16 C17 1.384(2)
C16 H16A 0.9300
C17 C18 1.393(2)
C17 H17A 0.9300
C18 C19 1.466(2)
C19 C24 1.391(2)
C19 C20 1.401(2)
C20 C21 1.381(2)
C21 C22 1.391(3)
C21 H21A 0.9300
C22 C23 1.384(3)
C22 H22A 0.9300
C23 C24 1.387(3)
C23 H23A 0.9300
C24 H24A 0.9300
C25 H25A 0.9600
C25 H25B 0.9600
C25 H25C 0.9600
C26 H26A 0.9600
C26 H26B 0.9600
C26 H26C 0.9600
C27 H27A 0.9600
C27 H27B 0.9600
C27 H27C 0.9600
